data_4125702
loop_
_publ_author_name
'Saha, Subhankar'
'Desiraju, Gautam R.'

_publ_section_title
;
 Crystal Engineering of Hand-Twisted Helical Crystals.
;
_journal_issue 5
_journal_name_full 'Journal of the American Chemical Society'
_journal_page_first 1975
_journal_page_last 1983
_journal_paper_doi 10.1021/jacs.6b11835
_journal_volume 139
_journal_year 2017
_chemical_formula_sum 'C13 H7 Cl3 O2'
_chemical_formula_weight 301.54
_chemical_name_systematic
;
 ?
;
_space_group_IT_number 14
_symmetry_cell_setting monoclinic
_symmetry_space_group_name_Hall '-P 2yn'
_symmetry_space_group_name_H-M 'P 1 21/n 1'
_atom_sites_solution_hydrogens geom
_atom_sites_solution_primary direct
_atom_sites_solution_secondary difmap
_audit_creation_method SHELXL-97
_cell_angle_alpha 90.00
_cell_angle_beta 98.666(14)
_cell_angle_gamma 90.00
_cell_formula_units_Z 4
_cell_length_a 16.492(18)
_cell_length_b 3.855(4)
_cell_length_c 19.83(2)
_cell_measurement_reflns_used 3739
_cell_measurement_temperature 150(2)
_cell_measurement_theta_max 33.6
_cell_measurement_theta_min 1.5
_cell_volume 1246(2)
_computing_cell_refinement
;
CrystalClear-SM Expert 2.0 rc14 (Rigaku, 2009)
;
_computing_data_collection
;
CrystalClear-SM Expert 2.0 rc14 (Rigaku, 2009)
;
_computing_data_reduction
;
CrystalClear-SM Expert 2.0 rc14 (Rigaku, 2009)
;
_computing_structure_refinement 'SHELXL-97 (Sheldrick, 2008)'
_computing_structure_solution 'SHELXL-97 (Sheldrick, 2008)'
_diffrn_ambient_temperature 150(2)
_diffrn_detector_area_resol_mean 13.6612
_diffrn_measured_fraction_theta_full 0.998
_diffrn_measured_fraction_theta_max 0.998
_diffrn_measurement_device
;
XtaLABmini: Fixed Chi 2 circle
;
_diffrn_measurement_device_type
;
Rigaku Mercury375R (2x2 bin mode)
;
_diffrn_measurement_method 'profile data from \w-scans'
_diffrn_radiation_monochromator graphite
_diffrn_radiation_source 'fine-focus sealed tube'
_diffrn_radiation_type MoK\a
_diffrn_radiation_wavelength 0.71073
_diffrn_reflns_av_R_equivalents 0.1291
_diffrn_reflns_av_sigmaI/netI 0.0845
_diffrn_reflns_limit_h_max 20
_diffrn_reflns_limit_h_min -20
_diffrn_reflns_limit_k_max 4
_diffrn_reflns_limit_k_min -4
_diffrn_reflns_limit_l_max 24
_diffrn_reflns_limit_l_min -24
_diffrn_reflns_number 10374
_diffrn_reflns_theta_full 26.00
_diffrn_reflns_theta_max 26.00
_diffrn_reflns_theta_min 1.50
_exptl_absorpt_coefficient_mu 0.723
_exptl_absorpt_correction_T_max 0.9312
_exptl_absorpt_correction_T_min 0.8513
_exptl_absorpt_correction_type multi-scan
_exptl_absorpt_process_details 'Jacobson, R. (1998) Private communication'
_exptl_crystal_colour Colourless
_exptl_crystal_density_diffrn 1.607
_exptl_crystal_density_method 'not measured'
_exptl_crystal_description Needle
_exptl_crystal_F_000 608
_exptl_crystal_size_max 0.23
_exptl_crystal_size_mid 0.12
_exptl_crystal_size_min 0.10
_refine_diff_density_max 0.435
_refine_diff_density_min -0.409
_refine_diff_density_rms 0.097
_refine_ls_extinction_method none
_refine_ls_goodness_of_fit_ref 1.155
_refine_ls_hydrogen_treatment mixed
_refine_ls_matrix_type full
_refine_ls_number_parameters 163
_refine_ls_number_reflns 2447
_refine_ls_number_restraints 0
_refine_ls_restrained_S_all 1.155
_refine_ls_R_factor_all 0.0592
_refine_ls_R_factor_gt 0.0523
_refine_ls_shift/su_max 0.001
_refine_ls_shift/su_mean 0.000
_refine_ls_structure_factor_coef Fsqd
_refine_ls_weighting_details 'calc w=1/[\s^2^(Fo^2^)+(0.0708P)^2^+1.0162P] where P=(Fo^2^+2Fc^2^)/3'
_refine_ls_weighting_scheme calc
_refine_ls_wR_factor_gt 0.1369
_refine_ls_wR_factor_ref 0.1648
_reflns_number_gt 2208
_reflns_number_total 2447
_reflns_threshold_expression >2\s(I)
_cod_data_source_file ja6b11835_si_004.cif
_cod_data_source_block 2d
_cod_depositor_comments
;
The following automatic conversions were performed:

'_symmetry_cell_setting' value 'Monoclinic' changed to 'monoclinic'
according to
/home/data/users/saulius/crontab/automatic-downloads/current/ACS/lib/dictionaries/cif_core.dic
dictionary named 'cif_core.dic' version 2.4.2 from 2011-04-26.

Automatic conversion script
Id: cif_fix_values 4973 2017-02-22 13:04:09Z antanas 
;
_cod_original_sg_symbol_H-M P21/n
_cod_database_code 4125702

loop_
_symmetry_equiv_pos_as_xyz
'x, y, z'
'-x+1/2, y+1/2, -z+1/2'
'-x, -y, -z'
'x-1/2, -y-1/2, z-1/2'

loop_
_atom_site_label
_atom_site_type_symbol
_atom_site_fract_x
_atom_site_fract_y
_atom_site_fract_z
_atom_site_U_iso_or_equiv
_atom_site_adp_type
_atom_site_occupancy
_atom_site_symmetry_multiplicity
_atom_site_calc_flag
_atom_site_refinement_flags
C002 C 0.7048(2) 0.7782(7) -0.04088(16) 0.0231(6) Uani 1 1 d .
C004 C 0.6589(2) 0.5151(8) 0.05655(16) 0.0242(6) Uani 1 1 d .
C005 C 0.64320(19) 0.6249(8) -0.01090(16) 0.0237(6) Uani 1 1 d .
H005 H 0.5901 0.5949 -0.0365 0.028 Uiso 1 1 calc R
C006 C 0.63548(19) 0.8770(8) -0.26250(16) 0.0242(6) Uani 1 1 d .
H006 H 0.6860 0.7554 -0.2528 0.029 Uiso 1 1 calc R
C007 C 0.5323(2) 1.1562(8) -0.34100(16) 0.0244(7) Uani 1 1 d .
C008 C 0.60574(19) 0.9824(8) -0.32838(16) 0.0238(6) Uani 1 1 d .
H008 H 0.6359 0.9350 -0.3645 0.029 Uiso 1 1 calc R
C009 C 0.7368(2) 0.5555(8) 0.09361(16) 0.0267(7) Uani 1 1 d .
C010 C 0.5156(2) 1.1255(8) -0.22384(17) 0.0256(7) Uani 1 1 d .
H010 H 0.4853 1.1740 -0.1879 0.031 Uiso 1 1 calc R
C011 C 0.7993(2) 0.7032(8) 0.06327(18) 0.0288(7) Uani 1 1 d .
H011 H 0.8528 0.7269 0.0885 0.035 Uiso 1 1 calc R
C012 C 0.7835(2) 0.8157(8) -0.00382(17) 0.0260(7) Uani 1 1 d .
H012 H 0.8260 0.9179 -0.0246 0.031 Uiso 1 1 calc R
C013 C 0.58988(19) 0.9526(8) -0.21087(15) 0.0229(6) Uani 1 1 d .
C014 C 0.69039(19) 0.9183(8) -0.11162(16) 0.0241(7) Uani 1 1 d .
C015 C 0.4862(2) 1.2269(8) -0.29008(18) 0.0266(7) Uani 1 1 d .
H015 H 0.4351 1.3435 -0.3002 0.032 Uiso 1 1 calc R
O1 O 0.61372(14) 0.8367(6) -0.14357(12) 0.0266(5) Uani 1 1 d .
O2 O 0.73834(15) 1.0886(7) -0.13710(12) 0.0353(6) Uani 1 1 d .
Cl1 Cl 0.58031(5) 0.3324(2) 0.09334(4) 0.0343(3) Uani 1 1 d .
Cl2 Cl 0.49664(5) 1.2869(2) -0.42453(4) 0.0329(3) Uani 1 1 d .
Cl3 Cl 0.75657(6) 0.4229(2) 0.17754(4) 0.0390(3) Uani 1 1 d .

loop_
_atom_site_aniso_label
_atom_site_aniso_U_11
_atom_site_aniso_U_22
_atom_site_aniso_U_33
_atom_site_aniso_U_23
_atom_site_aniso_U_13
_atom_site_aniso_U_12
C002 0.0252(16) 0.0244(14) 0.0206(15) -0.0030(12) 0.0066(12) -0.0006(12)
C004 0.0252(15) 0.0245(14) 0.0247(16) -0.0006(12) 0.0101(12) 0.0016(12)
C005 0.0204(15) 0.0286(15) 0.0228(16) -0.0009(12) 0.0052(12) -0.0012(12)
C006 0.0224(15) 0.0260(14) 0.0244(16) -0.0009(12) 0.0040(12) 0.0029(12)
C007 0.0259(16) 0.0245(14) 0.0221(16) 0.0013(12) 0.0015(13) -0.0031(12)
C008 0.0238(15) 0.0283(15) 0.0199(15) -0.0028(12) 0.0052(12) -0.0007(12)
C009 0.0329(17) 0.0279(15) 0.0187(15) -0.0025(12) 0.0020(13) 0.0061(13)
C010 0.0254(16) 0.0298(15) 0.0236(16) -0.0012(12) 0.0098(13) -0.0015(12)
C011 0.0247(16) 0.0337(16) 0.0266(17) -0.0048(13) -0.0005(14) 0.0017(13)
C012 0.0223(15) 0.0292(15) 0.0273(17) -0.0050(12) 0.0061(13) -0.0038(12)
C013 0.0245(15) 0.0259(14) 0.0185(14) 0.0007(12) 0.0040(12) -0.0044(12)
C014 0.0239(15) 0.0278(15) 0.0214(15) -0.0051(12) 0.0056(12) -0.0036(12)
C015 0.0217(15) 0.0291(15) 0.0287(17) 0.0003(13) 0.0035(13) 0.0002(12)
O1 0.0219(11) 0.0376(12) 0.0202(11) 0.0045(9) 0.0028(9) -0.0045(9)
O2 0.0318(13) 0.0476(14) 0.0271(13) 0.0035(11) 0.0063(10) -0.0181(11)
Cl1 0.0323(5) 0.0419(5) 0.0320(5) 0.0078(3) 0.0159(4) 0.0001(3)
Cl2 0.0336(5) 0.0410(5) 0.0228(5) 0.0058(3) 0.0002(3) 0.0034(3)
Cl3 0.0484(6) 0.0469(5) 0.0202(4) 0.0039(3) 0.0002(4) 0.0056(4)

loop_
_atom_type_symbol
_atom_type_description
_atom_type_scat_dispersion_real
_atom_type_scat_dispersion_imag
_atom_type_scat_source
C C 0.0033 0.0016 'International Tables Vol C Tables 4.2.6.8 and 6.1.1.4'
H H 0.0000 0.0000 'International Tables Vol C Tables 4.2.6.8 and 6.1.1.4'
O O 0.0106 0.0060 'International Tables Vol C Tables 4.2.6.8 and 6.1.1.4'
Cl Cl 0.1484 0.1585 'International Tables Vol C Tables 4.2.6.8 and 6.1.1.4'

loop_
_geom_angle_atom_site_label_1
_geom_angle_atom_site_label_2
_geom_angle_atom_site_label_3
_geom_angle
C005 C002 C012 120.1(3)
C005 C002 C014 122.4(3)
C012 C002 C014 117.5(3)
C009 C004 C005 119.9(3)
C009 C004 Cl1 121.0(3)
C005 C004 Cl1 119.1(2)
C002 C005 C004 120.1(3)
C002 C005 H005 120.0
C004 C005 H005 120.0
C008 C006 C013 118.6(3)
C008 C006 H006 120.7
C013 C006 H006 120.7
C008 C007 C015 122.1(3)
C008 C007 Cl2 118.3(3)
C015 C007 Cl2 119.6(3)
C007 C008 C006 119.5(3)
C007 C008 H008 120.3
C006 C008 H008 120.3
C004 C009 C011 120.3(3)
C004 C009 Cl3 120.2(3)
C011 C009 Cl3 119.6(3)
C013 C010 C015 119.0(3)
C013 C010 H010 120.5
C015 C010 H010 120.5
C012 C011 C009 119.9(3)
C012 C011 H011 120.1
C009 C011 H011 120.1
C011 C012 C002 119.8(3)
C011 C012 H012 120.1
C002 C012 H012 120.1
C010 C013 C006 121.8(3)
C010 C013 O1 116.3(3)
C006 C013 O1 121.8(3)
O2 C014 O1 123.8(3)
O2 C014 C002 125.1(3)
O1 C014 C002 111.1(3)
C007 C015 C010 119.1(3)
C007 C015 H015 120.5
C010 C015 H015 120.5
C014 O1 C013 118.4(2)

loop_
_geom_bond_atom_site_label_1
_geom_bond_atom_site_label_2
_geom_bond_distance
C002 C005 1.384(5)
C002 C012 1.399(5)
C002 C014 1.488(5)
C004 C009 1.389(5)
C004 C005 1.390(5)
C004 Cl1 1.730(3)
C005 H005 0.9500
C006 C008 1.385(5)
C006 C013 1.389(5)
C006 H006 0.9500
C007 C008 1.374(5)
C007 C015 1.379(5)
C007 Cl2 1.746(4)
C008 H008 0.9500
C009 C011 1.392(5)
C009 Cl3 1.724(4)
C010 C013 1.383(5)
C010 C015 1.386(5)
C010 H010 0.9500
C011 C012 1.386(5)
C011 H011 0.9500
C012 H012 0.9500
C013 O1 1.406(4)
C014 O2 1.196(4)
C014 O1 1.363(4)
C015 H015 0.9500

loop_
_geom_torsion_atom_site_label_1
_geom_torsion_atom_site_label_2
_geom_torsion_atom_site_label_3
_geom_torsion_atom_site_label_4
_geom_torsion
C012 C002 C005 C004 1.5(5)
C014 C002 C005 C004 -176.6(3)
C009 C004 C005 C002 -0.8(5)
Cl1 C004 C005 C002 178.7(2)
C015 C007 C008 C006 -0.7(5)
Cl2 C007 C008 C006 179.8(2)
C013 C006 C008 C007 -0.4(5)
C005 C004 C009 C011 -0.5(5)
Cl1 C004 C009 C011 -179.9(2)
C005 C004 C009 Cl3 179.5(2)
Cl1 C004 C009 Cl3 0.1(4)
C004 C009 C011 C012 1.1(5)
Cl3 C009 C011 C012 -178.9(2)
C009 C011 C012 C002 -0.4(5)
C005 C002 C012 C011 -0.9(5)
C014 C002 C012 C011 177.2(3)
C015 C010 C013 C006 -0.3(5)
C015 C010 C013 O1 -176.0(3)
C008 C006 C013 C010 0.8(5)
C008 C006 C013 O1 176.3(3)
C005 C002 C014 O2 170.7(3)
C012 C002 C014 O2 -7.4(5)
C005 C002 C014 O1 -7.4(4)
C012 C002 C014 O1 174.5(3)
C008 C007 C015 C010 1.2(5)
Cl2 C007 C015 C010 -179.2(2)
C013 C010 C015 C007 -0.7(5)
O2 C014 O1 C013 1.4(5)
C002 C014 O1 C013 179.5(2)
C010 C013 O1 C014 -129.1(3)
C006 C013 O1 C014 55.2(4)
